data_4330866
loop_
_publ_author_name
'Alexey Y. Timoshkin'
'Michael Bodensteiner'
'Tatiana N. Sevastianova'
'Anna S. Lisovenko'
'Elena I. Davydova'
'Manfred Scheer'
'Christian Gra\&sl'
'Alina V. Butlak'

_publ_section_title
;
 Do Solid-State Structures Reflect Lewis Acidity Trends of Heavier Group
 13 Trihalides? Experimental and Theoretical Case Study
;
_journal_name_full 'Inorganic Chemistry'
_journal_page_first 11602
_journal_page_last 11611
_journal_paper_doi 10.1021/ic301507c
_journal_volume 51
_journal_year 2012
_chemical_absolute_configuration ad
_chemical_compound_source 'see text'
_chemical_formula_moiety 'C6 H15 Al Cl3 N'
_chemical_formula_sum 'C6 H15 Al Cl3 N'
_chemical_formula_weight 234.52
_chemical_name_systematic ?
_space_group_IT_number 33
_symmetry_cell_setting orthorhombic
_symmetry_Int_Tables_number 33
_symmetry_space_group_name_Hall 'P 2c -2n'
_symmetry_space_group_name_H-M 'P n a 21'
_atom_sites_solution_hydrogens geom
_atom_sites_solution_primary direct
_atom_sites_solution_secondary difmap
_cell_angle_alpha 90
_cell_angle_beta 90
_cell_angle_gamma 90
_cell_formula_units_Z 4
_cell_length_a 13.4888(2)
_cell_length_b 7.3348(1)
_cell_length_c 12.1051(2)
_cell_measurement_reflns_used 5190
_cell_measurement_temperature 123(1)
_cell_measurement_theta_max 66.3712
_cell_measurement_theta_min 3.3311
_cell_volume 1197.65(3)
_computing_cell_refinement
;
CrysAlisPro, Agilent Technologies,
Version 1.171.35.11 (release 16-05-2011 CrysAlis171 .NET)
(compiled May 16 2011,17:55:39)
;
_computing_data_collection
;
CrysAlisPro, Agilent Technologies,
Version 1.171.35.11 (release 16-05-2011 CrysAlis171 .NET)
(compiled May 16 2011,17:55:39)
;
_computing_data_reduction
;
CrysAlisPro, Agilent Technologies,
Version 1.171.35.11 (release 16-05-2011 CrysAlis171 .NET)
(compiled May 16 2011,17:55:39)
;
_computing_molecular_graphics 'SXGRAPH (Farrugia, 1999)'
_computing_publication_material 'PLATON (Spek, 2003)'
_computing_structure_refinement 'SHELXL-97 (Sheldrick, 2008)'
_computing_structure_solution 'SIR-97 (Altomare, 1999)'
_diffrn_ambient_temperature 123(1)
_diffrn_detector_area_resol_mean 10.5431
_diffrn_measured_fraction_theta_full 0.973
_diffrn_measured_fraction_theta_max 0.973
_diffrn_measurement_device_type 'Xcalibur, Ruby, Gemini Ultra'
_diffrn_measurement_method '\w scans'
_diffrn_radiation_monochromator graphite
_diffrn_radiation_probe x-ray
_diffrn_radiation_source 'Enhance (Mo) x-ray Source'
_diffrn_radiation_type CuK\a
_diffrn_radiation_wavelength 1.54178
_diffrn_reflns_av_R_equivalents 0.0247
_diffrn_reflns_av_sigmaI/netI 0.0236
_diffrn_reflns_limit_h_max 13
_diffrn_reflns_limit_h_min -15
_diffrn_reflns_limit_k_max 7
_diffrn_reflns_limit_k_min -8
_diffrn_reflns_limit_l_max 12
_diffrn_reflns_limit_l_min -14
_diffrn_reflns_number 5715
_diffrn_reflns_reduction_process
;
;
_diffrn_reflns_theta_full 64.82
_diffrn_reflns_theta_max 64.82
_diffrn_reflns_theta_min 6.56
_exptl_absorpt_coefficient_mu 7.235
_exptl_absorpt_correction_T_max 0.527
_exptl_absorpt_correction_T_min 0.385
_exptl_absorpt_correction_type analytical
_exptl_absorpt_process_details
;
CrysAlisPro, Agilent Technologies,
Version 1.171.35.11 (release 16-05-2011 CrysAlis171 .NET)
Analytical numeric absorption correction using a multifaceted crystal
model based on expressions derived by R.C. Clark & J.S. Reid.
;
_exptl_crystal_colour colourless
_exptl_crystal_density_diffrn 1.301
_exptl_crystal_density_method 'Not Measured'
_exptl_crystal_description block
_exptl_crystal_F_000 488
_exptl_crystal_size_max 0.19
_exptl_crystal_size_mid 0.15
_exptl_crystal_size_min 0.11
_refine_diff_density_max 0.162
_refine_diff_density_min -0.214
_refine_diff_density_rms 0.042
_refine_ls_abs_structure_details 'Flack H.D. (1983), Acta Cryst. A39, 876-881'
_refine_ls_abs_structure_Flack -0.009(15)
_refine_ls_extinction_method none
_refine_ls_goodness_of_fit_ref 1.080
_refine_ls_hydrogen_treatment constr
_refine_ls_matrix_type full
_refine_ls_number_parameters 113
_refine_ls_number_reflns 1819
_refine_ls_number_restraints 1
_refine_ls_restrained_S_all 1.079
_refine_ls_R_factor_all 0.0222
_refine_ls_R_factor_gt 0.0221
_refine_ls_shift/su_max 0.000
_refine_ls_shift/su_mean 0.000
_refine_ls_structure_factor_coef Fsqd
_refine_ls_weighting_details 'calc w=1/[\s^2^(Fo^2^)+(0.0412P)^2^+0.0367P] where P=(Fo^2^+2Fc^2^)/3'
_refine_ls_weighting_scheme calc
_refine_ls_wR_factor_gt 0.0580
_refine_ls_wR_factor_ref 0.0583
_reflns_number_gt 1811
_reflns_number_total 1819
_reflns_threshold_expression >2\s(i)
_cod_data_source_file ic301507c_si_002_06.cif
_cod_data_source_block AlCl3NEt3
_cod_database_code 4330866

loop_
_symmetry_equiv_pos_site_id
_symmetry_equiv_pos_as_xyz
1 x,y,z
2 -x,-y,1/2+z
3 1/2-x,1/2+y,1/2+z
4 1/2+x,1/2-y,z

loop_
_atom_site_aniso_label
_atom_site_aniso_U_11
_atom_site_aniso_U_22
_atom_site_aniso_U_33
_atom_site_aniso_U_23
_atom_site_aniso_U_13
_atom_site_aniso_U_12
Cl1 0.0351(2) 0.0310(3) 0.0261(3) -0.0048(2) 0.0052(2) 0.0015(2)
Cl2 0.0318(2) 0.0316(3) 0.0476(4) 0.0021(2) -0.0012(2) -0.0092(2)
Cl3 0.0532(3) 0.0389(3) 0.0353(3) 0.0068(2) -0.0173(3) 0.0089(2)
Al1 0.0255(3) 0.0229(3) 0.0221(3) 0.0009(3) -0.0030(2) 0.0003(2)
N1 0.0254(8) 0.0225(8) 0.0214(8) 0.0004(6) -0.0003(7) 0.0024(6)
C1 0.0462(14) 0.0359(12) 0.0289(11) 0.0025(10) -0.0056(9) 0.0112(10)
C2 0.0324(12) 0.0534(14) 0.0451(14) -0.0069(12) 0.0050(10) 0.0140(11)
C3 0.0550(13) 0.0308(11) 0.0335(13) -0.0013(10) 0.0074(11) -0.0138(9)
C4 0.0294(15) 0.0288(15) 0.0162(13) 0.0041(11) -0.0015(10) -0.0001(12)
C5 0.0354(15) 0.0252(14) 0.0258(15) -0.0036(12) -0.0008(12) 0.0126(11)
C6 0.0290(14) 0.0331(15) 0.0214(14) -0.0047(12) 0.0010(11) -0.0094(12)

loop_
_atom_site_label
_atom_site_type_symbol
_atom_site_thermal_displace_type
_atom_site_fract_x
_atom_site_fract_y
_atom_site_fract_z
_atom_site_occupancy
_atom_site_U_iso_or_equiv
_atom_site_calc_flag
_atom_site_refinement_flags
_atom_site_disorder_assembly
_atom_site_disorder_group
Cl1 Cl Uani 0.01752(3) 0.77174(6) 0.71108(4) 1.000 0.0307(2) d . . .
Cl2 Cl Uani 0.24745(4) 0.89019(7) 0.58817(5) 1.000 0.0370(2) d . . .
Cl3 Cl Uani 0.22651(4) 0.47561(7) 0.74505(5) 1.000 0.0425(2) d . . .
Al1 Al Uani 0.15095(4) 0.66419(7) 0.63536(5) 1.000 0.0235(2) d . . .
N1 N Uani 0.10999(11) 0.5245(2) 0.49918(13) 1.000 0.0231(5) d . . .
C1 C Uani 0.02717(18) 0.8110(3) 0.4059(2) 1.000 0.0370(7) d . . .
C2 C Uani 0.28907(17) 0.4308(4) 0.4430(2) 1.000 0.0436(8) d . . .
C3 C Uani -0.00055(19) 0.2926(3) 0.6078(2) 1.000 0.0398(7) d . . .
C4 C Uani 0.1053(2) 0.6527(4) 0.3987(2) 0.700 0.0248(8) d P . 1
C5 C Uani 0.1838(2) 0.3666(4) 0.4715(2) 0.700 0.0288(8) d P . 1
C6 C Uani 0.0081(2) 0.4341(4) 0.5149(2) 0.700 0.0278(8) d P . 1
C4A C Uiso 0.0163(5) 0.6193(10) 0.4442(7) 0.300 0.0338(16) d P . 2
C5A C Uiso 0.1904(6) 0.5231(11) 0.4094(7) 0.300 0.0382(17) d P . 2
C6A C Uiso 0.0807(6) 0.3249(9) 0.5217(7) 0.300 0.0350(16) d P . 2
H2A H Uiso 0.33000 0.32700 0.42730 0.700 0.0650 c RP B 1
H2B H Uiso 0.31620 0.49680 0.50440 0.700 0.0650 c RP B 1
H2C H Uiso 0.28680 0.50890 0.37940 0.700 0.0650 c RP B 1
H3A H Uiso 0.00100 0.35330 0.67800 0.700 0.0600 c RP . 1
H3B H Uiso 0.05390 0.20860 0.60310 0.700 0.0600 c RP . 1
H3C H Uiso -0.06190 0.22740 0.60030 0.700 0.0600 c RP . 1
H4A H Uiso 0.09070 0.58020 0.33370 0.700 0.0300 c RP . 1
H4B H Uiso 0.17030 0.70630 0.38820 0.700 0.0300 c RP . 1
H5A H Uiso 0.18730 0.28490 0.53440 0.700 0.0350 c RP . 1
H5B H Uiso 0.15770 0.29770 0.40960 0.700 0.0350 c RP . 1
H6A H Uiso -0.04030 0.52940 0.52860 0.700 0.0330 c RP . 1
H6B H Uiso -0.01010 0.37540 0.44600 0.700 0.0330 c RP . 1
H1A H Uiso 0.02860 0.88070 0.33870 0.700 0.0560 c RP A 1
H1B H Uiso 0.04300 0.88890 0.46720 0.700 0.0560 c RP A 1
H1C H Uiso -0.03780 0.76040 0.41610 0.700 0.0560 c RP A 1
H4A1 H Uiso -0.00360 0.54600 0.38130 0.300 0.0410 c RP . 2
H1D H Uiso 0.02730 0.81490 0.32660 0.300 0.0560 d RP A 2
H1E H Uiso -0.02820 0.87960 0.43340 0.300 0.0560 d RP A 2
H1F H Uiso 0.08770 0.86280 0.43340 0.300 0.0560 d RP A 2
H4A2 H Uiso -0.03760 0.61550 0.49710 0.300 0.0410 c RP . 2
H2D H Uiso 0.33470 0.43590 0.38230 0.300 0.0650 d RP B 2
H2E H Uiso 0.31680 0.49340 0.50540 0.300 0.0650 d RP B 2
H2F H Uiso 0.27680 0.30590 0.46220 0.300 0.0650 d RP B 2
H5A1 H Uiso 0.20420 0.64810 0.38820 0.300 0.0460 c RP . 2
H3D H Uiso -0.04950 0.38710 0.60250 0.300 0.0600 d RP . 2
H3E H Uiso -0.03110 0.17650 0.59440 0.300 0.0600 d RP . 2
H3F H Uiso 0.02810 0.29350 0.68040 0.300 0.0600 d RP . 2
H5A2 H Uiso 0.16440 0.46100 0.34490 0.300 0.0460 c RP . 2
H6A1 H Uiso 0.05930 0.27110 0.45260 0.300 0.0420 c RP . 2
H6A2 H Uiso 0.13960 0.25980 0.54530 0.300 0.0420 c RP . 2

loop_
_atom_type_symbol
_atom_type_description
_atom_type_scat_dispersion_real
_atom_type_scat_dispersion_imag
_atom_type_scat_source
C C 0.0181 0.0091 ' International Tables Vol C Tables 4.2.6.8 and 6.1.1.4'
H H 0.0000 0.0000 ' International Tables Vol C Tables 4.2.6.8 and 6.1.1.4'
Al Al 0.2130 0.2455 ' International Tables Vol C Tables 4.2.6.8 and 6.1.1.4'
Cl Cl 0.3639 0.7018 ' International Tables Vol C Tables 4.2.6.8 and 6.1.1.4'
N N 0.0311 0.0180 ' International Tables Vol C Tables 4.2.6.8 and 6.1.1.4'

loop_
_geom_angle_atom_site_label_1
_geom_angle_atom_site_label_2
_geom_angle_atom_site_label_3
_geom_angle
_geom_angle_publ_flag
Cl1 Al1 Cl2 109.22(3) yes
Cl1 Al1 Cl3 111.28(3) yes
Cl1 Al1 N1 107.62(5) yes
Cl2 Al1 Cl3 111.33(3) yes
Cl2 Al1 N1 109.57(5) yes
Cl3 Al1 N1 107.73(5) yes
Al1 N1 C4 110.29(13) yes
Al1 N1 C5 112.14(13) yes
Al1 N1 C6 111.26(13) yes
Al1 N1 C4A 109.7(3) yes
Al1 N1 C5A 112.8(3) yes
Al1 N1 C6A 114.1(3) yes
C4 N1 C5 108.03(17) yes
C4 N1 C6 108.94(17) yes
C5 N1 C6 106.04(17) yes
C4A N1 C5A 105.6(4) yes
C4A N1 C6A 106.6(4) yes
C5A N1 C6A 107.5(4) yes
N1 C4 C1 115.82(19) yes
N1 C4A C1 117.8(5) yes
N1 C5 C2 114.2(2) yes
N1 C5A C2 115.1(5) yes
N1 C6 C3 116.8(2) yes
N1 C6A C3 116.8(5) yes
C4 C1 H1A 109.00 no
C4 C1 H1B 109.00 no
C4 C1 H1C 110.00 no
H1A C1 H1B 109.00 no
H1A C1 H1C 109.00 no
H1B C1 H1C 109.00 no
C4A C1 H1D 110.00 no
C4A C1 H1E 108.00 no
C4A C1 H1F 110.00 no
H1D C1 H1E 109.00 no
H1D C1 H1F 109.00 no
H1E C1 H1F 110.00 no
C5 C2 H2A 109.00 no
C5 C2 H2B 109.00 no
C5 C2 H2C 109.00 no
H2A C2 H2B 110.00 no
H2A C2 H2C 109.00 no
H2B C2 H2C 109.00 no
C5A C2 H2D 109.00 no
C5A C2 H2E 109.00 no
C5A C2 H2F 109.00 no
H2D C2 H2E 110.00 no
H2D C2 H2F 109.00 no
H2E C2 H2F 109.00 no
C6 C3 H3A 109.00 no
C6 C3 H3B 109.00 no
C6 C3 H3C 109.00 no
H3A C3 H3B 109.00 no
H3A C3 H3C 109.00 no
H3B C3 H3C 110.00 no
C6A C3 H3D 110.00 no
C6A C3 H3E 109.00 no
C6A C3 H3F 110.00 no
H3D C3 H3E 110.00 no
H3D C3 H3F 109.00 no
H3E C3 H3F 109.00 no
N1 C4 H4A 108.00 no
N1 C4 H4B 108.00 no
C1 C4 H4A 108.00 no
C1 C4 H4B 108.00 no
H4A C4 H4B 107.00 no
H4A1 C4A H4A2 107.00 no
N1 C4A H4A2 108.00 no
C1 C4A H4A1 108.00 no
N1 C4A H4A1 108.00 no
C1 C4A H4A2 108.00 no
N1 C5 H5B 109.00 no
C2 C5 H5A 109.00 no
N1 C5 H5A 109.00 no
H5A C5 H5B 108.00 no
C2 C5 H5B 109.00 no
N1 C5A H5A2 109.00 no
N1 C5A H5A1 108.00 no
H5A1 C5A H5A2 107.00 no
C2 C5A H5A1 109.00 no
C2 C5A H5A2 108.00 no
N1 C6 H6B 108.00 no
H6A C6 H6B 107.00 no
C3 C6 H6A 108.00 no
C3 C6 H6B 108.00 no
N1 C6 H6A 108.00 no
N1 C6A H6A1 108.00 no
N1 C6A H6A2 108.00 no
C3 C6A H6A1 108.00 no
C3 C6A H6A2 108.00 no
H6A1 C6A H6A2 107.00 no

loop_
_geom_bond_atom_site_label_1
_geom_bond_atom_site_label_2
_geom_bond_distance
_geom_bond_publ_flag
Cl1 Al1 2.1684(7) yes
Cl2 Al1 2.1837(7) yes
Cl3 Al1 2.1714(8) yes
Al1 N1 2.0181(16) yes
N1 C4 1.539(3) yes
N1 C5 1.564(3) yes
N1 C6 1.538(3) yes
N1 C4A 1.589(7) yes
N1 C5A 1.536(8) yes
N1 C6A 1.541(7) yes
C1 C4 1.571(4) no
C1 C4A 1.488(8) no
C2 C5 1.535(4) no
C2 C5A 1.548(8) no
C3 C6 1.535(4) no
C3 C6A 1.531(9) no
C1 H1A 0.9600 no
C1 H1B 0.9600 no
C1 H1C 0.9600 no
C1 H1D 0.9600 no
C1 H1E 0.9600 no
C1 H1F 0.9600 no
C2 H2A 0.9600 no
C2 H2B 0.9600 no
C2 H2C 0.9600 no
C2 H2D 0.9600 no
C2 H2E 0.9600 no
C2 H2F 0.9600 no
C3 H3A 0.9600 no
C3 H3B 0.9600 no
C3 H3C 0.9600 no
C3 H3D 0.9600 no
C3 H3E 0.9600 no
C3 H3F 0.9600 no
C4 H4A 0.9700 no
C4 H4B 0.9700 no
C4A H4A1 0.9700 no
C4A H4A2 0.9700 no
C5 H5A 0.9700 no
C5 H5B 0.9700 no
C5A H5A1 0.9700 no
C5A H5A2 0.9700 no
C6 H6A 0.9700 no
C6 H6B 0.9700 no
C6A H6A1 0.9700 no
C6A H6A2 0.9700 no

loop_
_geom_torsion_atom_site_label_1
_geom_torsion_atom_site_label_2
_geom_torsion_atom_site_label_3
_geom_torsion_atom_site_label_4
_geom_torsion
_geom_torsion_publ_flag
Cl1 Al1 N1 C4 88.25(13) no
Cl1 Al1 N1 C5 -151.32(13) no
Cl1 Al1 N1 C6 -32.75(15) no
Cl2 Al1 N1 C4 -30.40(14) no
Cl2 Al1 N1 C5 90.03(14) no
Cl2 Al1 N1 C6 -151.40(13) no
Cl3 Al1 N1 C4 -151.66(13) no
Cl3 Al1 N1 C5 -31.23(14) no
Cl3 Al1 N1 C6 87.34(14) no
Al1 N1 C4 C1 -62.6(2) no
C5 N1 C4 C1 174.5(2) no
C6 N1 C4 C1 59.7(3) no
Al1 N1 C5 C2 -63.3(2) no
C4 N1 C5 C2 58.5(2) no
C6 N1 C5 C2 175.11(19) no
Al1 N1 C6 C3 -61.5(2) no
C4 N1 C6 C3 176.8(2) no
C5 N1 C6 C3 60.7(2) no
